data_1523518
loop_
_publ_author_name
'Dwight, A.E.'
'Beck, P.A.'

_publ_section_title
;
 Occurence of Cs Cl-type phases and of related distorted structures in
 alloys of transition metals
;
_journal_name_full 'Transactions of the Metallurgical Society of Aime'
_journal_page_first 389
_journal_page_last 390
_journal_volume 245
_journal_year 1969
_chemical_formula_sum 'Ir0.7 Re0.3 Ti'
_chemical_name_systematic '(Ir0.7 Re0.3) Ti'
_space_group_IT_number 123
_symmetry_space_group_name_Hall '-P 4 2'
_symmetry_space_group_name_H-M 'P 4/m m m'
_cell_angle_alpha 90
_cell_angle_beta 90
_cell_angle_gamma 90
_cell_formula_units_Z 1
_cell_length_a 3.008
_cell_length_b 3.008
_cell_length_c 3.281
_cell_volume 29.687
_citation_journal_id_ASTM TMSAAB
_cod_data_source_file Dwight_TMSAAB_1969_804.cif
_cod_data_source_block Ir0.7Re0.3Ti1
_cod_original_cell_volume 29.6867
_cod_original_formula_sum 'Ir0.7 Re0.3 Ti1'
_cod_database_code 1523518

loop_
_symmetry_equiv_pos_as_xyz
x,y,z
-y,x,z
-x,-y,z
y,-x,z
x,-y,-z
y,x,-z
-x,y,-z
-y,-x,-z
-x,-y,-z
y,-x,-z
x,y,-z
-y,x,-z
-x,y,z
-y,-x,z
x,-y,z
y,x,z

loop_
_atom_site_label
_atom_site_type_symbol
_atom_site_fract_x
_atom_site_fract_y
_atom_site_fract_z
_atom_site_occupancy
_atom_site_U_iso_or_equiv
Ti1 Ti 0.5 0.5 0.5 1 0.0
Re1 Re 0 0 0 0.3 0.0
Ir1 Ir 0 0 0 0.7 0.0
